data_7204435
loop_
_publ_author_name
'Yagi, Shigeyuki'
'Murayama, Shin'
'Hyodo, Yutaka'
'Fujie, Yoshihiko'
'Hirose, Msahiko'
'Nakazumi, Hiroyuki'

_publ_section_title
;
 Synthesis and light absorption/emission properties of novel
 bis-squaraine dyes with extensively conjugated \p-electron systems
;
_journal_issue 12
_journal_name_full 'Journal of the Chemical Society, Perkin Transactions 1'
_journal_page_first 1417
_journal_paper_doi 10.1039/b203793a
_journal_year 2002
_chemical_formula_moiety 'C44 H44 N2 O4 '
_chemical_formula_sum 'C44 H44 N2 O4'
_chemical_formula_weight 664.84
_chemical_melting_point 553.6(5)
_space_group_IT_number 14
_symmetry_cell_setting monoclinic
_symmetry_Int_Tables_number 14
_symmetry_space_group_name_Hall '-P 2ybc'
_symmetry_space_group_name_H-M 'P 1 21/c 1'
_cell_angle_alpha 90
_cell_angle_beta 106.71(7)
_cell_angle_gamma 90
_cell_formula_units_Z 2
_cell_length_a 8.277(6)
_cell_length_b 18.29(6)
_cell_length_c 12.121(10)
_cell_measurement_reflns_used 6
_cell_measurement_temperature 296.2
_cell_measurement_theta_max 12.4
_cell_measurement_theta_min 11.5
_cell_volume 1757(6)
_computing_cell_refinement 'MSC/AFC Diffractometer Control'
_computing_data_collection 'MSC/AFC Diffractometer Control'
_computing_data_reduction 'teXsan Ver. 1.10'
_computing_publication_material 'teXsan Ver. 1.10'
_computing_structure_refinement 'teXsan Ver. 1.10'
_computing_structure_solution SIR92
_diffrn_measured_fraction_theta_full 0.8245
_diffrn_measured_fraction_theta_max 0.8245
_diffrn_measurement_device_type 'Rigaku AFC5R'
_diffrn_measurement_method \w-2\q
_diffrn_radiation_type 'Mo K\a'
_diffrn_radiation_wavelength 0.7107
_diffrn_reflns_av_R_equivalents 0.164
_diffrn_reflns_limit_h_max 8
_diffrn_reflns_limit_h_min 0
_diffrn_reflns_limit_k_max 21
_diffrn_reflns_limit_k_min 0
_diffrn_reflns_limit_l_max 13
_diffrn_reflns_limit_l_min -14
_diffrn_reflns_number 2970
_diffrn_reflns_theta_full 25.01
_diffrn_reflns_theta_max 25.01
_diffrn_standards_decay_% 0.22
_diffrn_standards_interval_count 150
_diffrn_standards_number 3
_exptl_absorpt_coefficient_mu 0.080
_exptl_absorpt_correction_type none
_exptl_crystal_colour colorless
_exptl_crystal_density_diffrn 1.256
_exptl_crystal_density_method 'not measured'
_exptl_crystal_description prismatic
_exptl_crystal_size_max 0.100
_exptl_crystal_size_mid 0.100
_exptl_crystal_size_min 0.050
_refine_diff_density_max 0.59
_refine_diff_density_min -0.47
_refine_ls_extinction_method none
_refine_ls_goodness_of_fit_ref 1.157
_refine_ls_hydrogen_treatment noref
_refine_ls_number_parameters 226
_refine_ls_number_reflns 2549
_refine_ls_R_factor_gt 0.0579
_refine_ls_shift/su_max 0.0003
_refine_ls_structure_factor_coef Fsqd
_refine_ls_weighting_details 'w = 1/[\s^2^(Fo^2^) + (0.05000(Max(Fo^2^,0) + 2Fc^2^)/3)^2^]'
_refine_ls_weighting_scheme calc
_refine_ls_wR_factor_ref 0.1731
_reflns_number_gt 1145
_reflns_number_total 2553
_reflns_threshold_expression F^2^>2.0\s(F^2^)
_cod_data_source_file b203793a.txt
_cod_data_source_block afc5r.xtl_master_file
_cod_depositor_comments
;
The following automatic conversions were performed:

'_chemical_melting_point' value '280-281 degree' was changed to
'553.6(5)' - it was converted from degrees Celsius(C) to Kelvins(K),
the average value was taken and precision was estimated.

Automatic conversion script
Id: cif_fix_values 1569 2011-02-09 13:29:24Z adriana 
;
_cod_original_formula_sum 'C44 H44 N2 O4 '
_cod_database_code 7204435

loop_
_symmetry_equiv_pos_as_xyz
x,y,z
-x,1/2+y,1/2-z
-x,-y,-z
x,1/2-y,1/2+z

loop_
_atom_site_label
_atom_site_type_symbol
_atom_site_fract_x
_atom_site_fract_y
_atom_site_fract_z
_atom_site_U_iso_or_equiv
_atom_site_adp_type
_atom_site_occupancy
_atom_site_calc_flag
_atom_site_refinement_flags
_atom_site_disorder_assembly
_atom_site_disorder_group
O1 O 1.1726(4) -0.2048(2) 1.1999(3) 0.063(1) Uani 1.00 d . . .
O2 O 1.4100(4) 0.0139(2) 1.3328(3) 0.064(1) Uani 1.00 d . . .
N1 N 1.6629(4) -0.2209(2) 1.5863(3) 0.044(1) Uani 1.00 d . . .
C1 C 1.5353(5) -0.2117(2) 1.4908(4) 0.043(1) Uani 1.00 d . . .
C2 C 1.4528(5) -0.2854(2) 1.4507(4) 0.043(1) Uani 1.00 d . . .
C3 C 1.5504(6) -0.3352(2) 1.5480(4) 0.047(1) Uani 1.00 d . . .
C4 C 1.5340(6) -0.4082(3) 1.5676(4) 0.058(2) Uani 1.00 d . . .
C5 C 1.6472(7) -0.4399(3) 1.6636(5) 0.065(2) Uani 1.00 d . . .
C6 C 1.7728(7) -0.3990(3) 1.7365(4) 0.064(2) Uani 1.00 d . . .
C7 C 1.7904(6) -0.3257(3) 1.7191(4) 0.055(2) Uani 1.00 d . . .
C8 C 1.6762(5) -0.2951(2) 1.6239(4) 0.043(1) Uani 1.00 d . . .
C9 C 1.4945(5) -0.1425(2) 1.4398(4) 0.045(1) Uani 1.00 d . . .
C10 C 1.3754(5) -0.1212(2) 1.3419(4) 0.043(1) Uani 1.00 d . . .
C11 C 1.2357(5) -0.1456(3) 1.2369(4) 0.048(2) Uani 1.00 d . . .
C12 C 1.2116(5) -0.0707(2) 1.1981(4) 0.043(1) Uani 1.00 d . . .
C13 C 1.3432(6) -0.0453(3) 1.2970(4) 0.049(2) Uani 1.00 d . . .
C14 C 1.1040(5) -0.0353(2) 1.0982(4) 0.043(1) Uani 1.00 d . . .
C15 C 0.9780(6) -0.0743(2) 1.0157(4) 0.049(1) Uani 1.00 d . . .
C16 C 1.1222(5) 0.0394(2) 1.0803(4) 0.049(1) Uani 1.00 d . . .
C17 C 1.4856(6) -0.3075(3) 1.3371(4) 0.061(2) Uani 1.00 d . . .
C18 C 1.2639(6) -0.2862(2) 1.4430(4) 0.058(2) Uani 1.00 d . . .
C19 C 1.7844(6) -0.1647(2) 1.6426(4) 0.048(1) Uani 1.00 d . . .
C20 C 1.9173(6) -0.1521(3) 1.5808(4) 0.056(2) Uani 1.00 d . . .
C21 C 2.0437(6) -0.0935(3) 1.6356(5) 0.071(2) Uani 1.00 d . . .
C22 C 2.1745(7) -0.0813(3) 1.5738(5) 0.085(2) Uani 1.00 d . . .
H4 H 1.4475 -0.4365 1.5171 0.0695 Uiso 1.00 calc . . .
H5 H 1.6376 -0.4905 1.6788 0.0780 Uiso 1.00 calc . . .
H6 H 1.8494 -0.4222 1.8006 0.0763 Uiso 1.00 calc . . .
H7 H 1.8766 -0.2974 1.7699 0.0657 Uiso 1.00 calc . . .
H9 H 1.5619 -0.1038 1.4809 0.0534 Uiso 1.00 calc . . .
H15 H 0.9624 -0.1249 1.0265 0.0587 Uiso 1.00 calc . . .
H16 H 1.2053 0.0666 1.1354 0.0585 Uiso 1.00 calc . . .
H171 H 1.4342 -0.3534 1.3127 0.0734 Uiso 1.00 calc . . .
H172 H 1.6037 -0.3111 1.3481 0.0734 Uiso 1.00 calc . . .
H173 H 1.4393 -0.2716 1.2801 0.0734 Uiso 1.00 calc . . .
H181 H 1.2492 -0.2695 1.5137 0.0698 Uiso 1.00 calc . . .
H182 H 1.2215 -0.3346 1.4282 0.0698 Uiso 1.00 calc . . .
H183 H 1.2043 -0.2549 1.3822 0.0698 Uiso 1.00 calc . . .
H191 H 1.7257 -0.1202 1.6436 0.0577 Uiso 1.00 calc . . .
H192 H 1.8386 -0.1797 1.7194 0.0577 Uiso 1.00 calc . . .
H201 H 1.9764 -0.1966 1.5808 0.0674 Uiso 1.00 calc . . .
H202 H 1.8622 -0.1381 1.5037 0.0674 Uiso 1.00 calc . . .
H211 H 1.9847 -0.0489 1.6356 0.0857 Uiso 1.00 calc . . .
H212 H 2.0990 -0.1075 1.7127 0.0857 Uiso 1.00 calc . . .
H221 H 2.2351 -0.1254 1.5736 0.1015 Uiso 1.00 calc . . .
H222 H 2.2503 -0.0442 1.6120 0.1015 Uiso 1.00 calc . . .
H223 H 2.1210 -0.0667 1.4967 0.1015 Uiso 1.00 calc . . .

loop_
_atom_site_aniso_label
_atom_site_aniso_U_11
_atom_site_aniso_U_22
_atom_site_aniso_U_33
_atom_site_aniso_U_12
_atom_site_aniso_U_13
_atom_site_aniso_U_23
O1 0.072(2) 0.047(2) 0.053(2) -0.009(2) -0.008(2) 0.000(2)
O2 0.063(2) 0.037(2) 0.071(2) 0.002(2) -0.013(2) -0.008(2)
N1 0.042(2) 0.040(2) 0.042(2) 0.000(2) -0.001(2) 0.003(2)
C1 0.036(3) 0.046(3) 0.042(3) -0.002(2) 0.003(2) 0.002(2)
C2 0.048(3) 0.039(3) 0.038(3) -0.006(2) 0.007(2) -0.003(2)
C3 0.051(3) 0.039(3) 0.051(3) 0.002(2) 0.014(3) 0.002(2)
C4 0.071(4) 0.036(3) 0.061(4) -0.004(3) 0.009(3) -0.003(2)
C5 0.080(4) 0.044(3) 0.071(4) 0.013(3) 0.020(3) 0.019(3)
C6 0.071(4) 0.059(4) 0.054(3) 0.020(3) 0.007(3) 0.013(3)
C7 0.059(3) 0.047(3) 0.051(3) 0.008(2) 0.003(3) 0.009(3)
C8 0.044(3) 0.038(3) 0.043(3) 0.004(2) 0.009(2) 0.006(2)
C9 0.037(3) 0.036(3) 0.054(3) 0.002(2) 0.004(2) 0.002(2)
C10 0.045(3) 0.039(3) 0.041(3) 0.001(2) 0.004(2) 0.001(2)
C11 0.045(3) 0.045(3) 0.047(3) 0.000(2) 0.001(2) -0.001(2)
C12 0.044(3) 0.036(3) 0.043(3) 0.001(2) 0.005(2) 0.000(2)
C13 0.047(3) 0.046(3) 0.050(3) 0.003(3) 0.005(2) -0.001(2)
C14 0.036(3) 0.044(3) 0.044(3) 0.008(2) 0.005(2) 0.009(2)
C15 0.046(3) 0.048(3) 0.044(3) -0.002(2) -0.001(3) 0.004(2)
C16 0.046(3) 0.041(3) 0.050(3) -0.003(2) -0.001(2) 0.002(2)
C17 0.069(4) 0.051(3) 0.058(3) -0.002(3) 0.010(3) 0.001(3)
C18 0.051(3) 0.055(3) 0.061(3) -0.010(3) 0.005(3) 0.011(3)
C19 0.044(3) 0.042(3) 0.046(3) -0.004(2) -0.005(2) 0.002(2)
C20 0.048(3) 0.055(3) 0.058(3) 0.001(3) 0.003(3) 0.000(3)
C21 0.057(4) 0.061(4) 0.085(4) -0.008(3) 0.004(3) -0.008(3)
C22 0.067(4) 0.095(5) 0.095(5) -0.023(3) 0.028(4) -0.012(4)

loop_
_atom_type_symbol
_atom_type_description
_atom_type_scat_dispersion_real
_atom_type_scat_dispersion_imag
_atom_type_scat_source
C C 0.003 0.002
;International Tables for Crystallography
(1992, Vol. C, Tables 4.2.6.8 and 6.1.1.1)
;
H H 0.000 0.000
;International Tables for Crystallography
(1992, Vol. C, Table 6.1.1.2)
;
O O 0.011 0.006
;International Tables for Crystallography
(1992, Vol. C, Tables 4.2.6.8 and 6.1.1.1)
;
N N 0.006 0.003
;International Tables for Crystallography
(1992, Vol. C, Tables 4.2.6.8 and 6.1.1.1)
;

loop_
_geom_angle_atom_site_label_1
_geom_angle_atom_site_label_2
_geom_angle_atom_site_label_3
_geom_angle
_geom_angle_site_symmetry_1
_geom_angle_site_symmetry_2
_geom_angle_site_symmetry_3
_geom_angle_publ_flag
C1 N1 C8 111.5(4) . 1_555 1_555 yes
C1 N1 C19 125.7(4) . 1_555 1_555 yes
C8 N1 C19 122.7(3) . 1_555 1_555 yes
N1 C1 C2 109.6(4) . 1_555 1_555 yes
N1 C1 C9 121.6(4) . 1_555 1_555 yes
C2 C1 C9 128.8(4) . 1_555 1_555 yes
C1 C2 C3 101.1(3) . 1_555 1_555 yes
C1 C2 C17 109.9(4) . 1_555 1_555 yes
C1 C2 C18 112.4(4) . 1_555 1_555 yes
C3 C2 C17 110.2(4) . 1_555 1_555 yes
C3 C2 C18 110.2(4) . 1_555 1_555 yes
C17 C2 C18 112.5(4) . 1_555 1_555 yes
C2 C3 C4 131.3(4) . 1_555 1_555 yes
C2 C3 C8 109.1(4) . 1_555 1_555 yes
C4 C3 C8 119.6(4) . 1_555 1_555 yes
C3 C4 C5 118.3(4) . 1_555 1_555 yes
C3 C4 H4 121.4 . 1_555 1_555 no
C5 C4 H4 120.3 . 1_555 1_555 no
C4 C5 C6 120.8(5) . 1_555 1_555 yes
C4 C5 H5 120.5 . 1_555 1_555 no
C6 C5 H5 118.7 . 1_555 1_555 no
C5 C6 C7 121.8(4) . 1_555 1_555 yes
C5 C6 H6 119.6 . 1_555 1_555 no
C7 C6 H6 118.6 . 1_555 1_555 no
C6 C7 C8 116.5(4) . 1_555 1_555 yes
C6 C7 H7 121.9 . 1_555 1_555 no
C8 C7 H7 121.6 . 1_555 1_555 no
N1 C8 C3 108.5(4) . 1_555 1_555 yes
N1 C8 C7 128.6(4) . 1_555 1_555 yes
C3 C8 C7 122.9(4) . 1_555 1_555 yes
C1 C9 C10 131.5(4) . 1_555 1_555 yes
C1 C9 H9 114.4 . 1_555 1_555 no
C10 C9 H9 114.2 . 1_555 1_555 no
C9 C10 C11 146.1(4) . 1_555 1_555 yes
C9 C10 C13 126.5(4) . 1_555 1_555 yes
C11 C10 C13 87.4(3) . 1_555 1_555 yes
O1 C11 C10 134.8(4) . 1_555 1_555 yes
O1 C11 C12 135.5(4) . 1_555 1_555 yes
C10 C11 C12 89.7(3) . 1_555 1_555 yes
C11 C12 C13 91.9(4) . 1_555 1_555 yes
C11 C12 C14 134.2(4) . 1_555 1_555 yes
C13 C12 C14 133.9(4) . 1_555 1_555 yes
O2 C13 C10 132.4(4) . 1_555 1_555 yes
O2 C13 C12 136.6(4) . 1_555 1_555 yes
C10 C13 C12 91.0(4) . 1_555 1_555 yes
C12 C14 C15 121.5(4) . 1_555 1_555 yes
C12 C14 C16 120.2(4) . 1_555 1_555 yes
C15 C14 C16 118.2(4) . 1_555 1_555 yes
C14 C15 C16 120.5(4) . 1_555 3_757 yes
C14 C15 H15 116.0 . 1_555 1_555 no
C16 C15 H15 123.4 . 3_757 1_555 no
C14 C16 C15 121.2(4) . 1_555 3_757 yes
C14 C16 H16 115.4 . 1_555 1_555 no
C15 C16 H16 123.4 . 3_757 1_555 no
C2 C17 H171 109.8 . 1_555 1_555 no
C2 C17 H172 109.5 . 1_555 1_555 no
C2 C17 H173 109.6 . 1_555 1_555 no
H171 C17 H172 109.3 . 1_555 1_555 no
H171 C17 H173 109.4 . 1_555 1_555 no
H172 C17 H173 109.3 . 1_555 1_555 no
C2 C18 H181 109.2 . 1_555 1_555 no
C2 C18 H182 109.1 . 1_555 1_555 no
C2 C18 H183 109.3 . 1_555 1_555 no
H181 C18 H182 109.7 . 1_555 1_555 no
H181 C18 H183 109.8 . 1_555 1_555 no
H182 C18 H183 109.6 . 1_555 1_555 no
N1 C19 C20 112.1(4) . 1_555 1_555 yes
N1 C19 H191 108.9 . 1_555 1_555 no
N1 C19 H192 109.1 . 1_555 1_555 no
C20 C19 H191 108.9 . 1_555 1_555 no
C20 C19 H192 109.0 . 1_555 1_555 no
H191 C19 H192 108.7 . 1_555 1_555 no
C19 C20 C21 113.6(4) . 1_555 1_555 yes
C19 C20 H201 108.3 . 1_555 1_555 no
C19 C20 H202 108.7 . 1_555 1_555 no
C21 C20 H201 108.0 . 1_555 1_555 no
C21 C20 H202 108.1 . 1_555 1_555 no
H201 C20 H202 110.1 . 1_555 1_555 no
C20 C21 C22 113.2(5) . 1_555 1_555 yes
C20 C21 H211 108.8 . 1_555 1_555 no
C20 C21 H212 108.7 . 1_555 1_555 no
C22 C21 H211 109.4 . 1_555 1_555 no
C22 C21 H212 108.4 . 1_555 1_555 no
H211 C21 H212 108.4 . 1_555 1_555 no
C21 C22 H221 109.4 . 1_555 1_555 no
C21 C22 H222 108.3 . 1_555 1_555 no
C21 C22 H223 109.2 . 1_555 1_555 no
H221 C22 H222 110.2 . 1_555 1_555 no
H221 C22 H223 110.6 . 1_555 1_555 no
H222 C22 H223 109.1 . 1_555 1_555 no

loop_
_geom_bond_atom_site_label_1
_geom_bond_atom_site_label_2
_geom_bond_distance
_geom_bond_site_symmetry_1
_geom_bond_site_symmetry_2
_geom_bond_publ_flag
O1 C11 1.230(5) . . yes
O2 C13 1.236(5) . . yes
N1 C1 1.334(5) . . yes
N1 C8 1.426(5) . . yes
N1 C19 1.462(5) . . yes
C1 C2 1.526(5) . . yes
C1 C9 1.406(6) . . yes
C2 C3 1.525(6) . . yes
C2 C17 1.532(7) . . yes
C2 C18 1.539(6) . . yes
C3 C4 1.371(6) . . yes
C3 C8 1.385(6) . . yes
C4 C5 1.393(6) . . yes
C4 H4 0.946 . . no
C5 C6 1.376(7) . . yes
C5 H5 0.949 . . no
C6 C7 1.373(6) . . yes
C6 H6 0.950 . . no
C7 C8 1.382(6) . . yes
C7 H7 0.953 . . no
C9 C10 1.364(6) . . yes
C9 H9 0.952 . . no
C10 C11 1.520(6) . . yes
C10 C13 1.485(6) . . yes
C11 C12 1.444(6) . . yes
C12 C13 1.445(6) . . yes
C12 C14 1.434(6) . . yes
C14 C15 1.413(6) . . yes
C14 C16 1.399(6) . . yes
C15 C16 1.376(6) . 3_757 yes
C15 H15 0.975 . . no
C16 H16 0.982 . . no
C17 H171 0.950 . . no
C17 H172 0.952 . . no
C17 H173 0.951 . . no
C18 H181 0.947 . . no
C18 H182 0.950 . . no
C18 H183 0.949 . . no
C19 C20 1.516(6) . . yes
C19 H191 0.953 . . no
C19 H192 0.955 . . no
C20 C21 1.512(6) . . yes
C20 H201 0.950 . . no
C20 H202 0.943 . . no
C21 C22 1.499(7) . . yes
C21 H211 0.953 . . no
C21 H212 0.960 . . no
C22 H221 0.937 . . no
C22 H222 0.954 . . no
C22 H223 0.950 . . no

loop_
_geom_contact_atom_site_label_1
_geom_contact_atom_site_label_2
_geom_contact_distance
_geom_contact_site_symmetry_1
_geom_contact_site_symmetry_2
_geom_contact_publ_flag
O1 C7 3.285(6) . 4_444 ?
O1 C20 3.413(6) . 4_444 ?
O1 C18 3.414(6) . 4_544 ?
O2 C19 3.251(6) . 3_858 ?
O2 C5 3.494(6) . 4_544 ?
O2 C22 3.520(7) . 3_958 ?
O2 C9 3.536(6) . 3_858 ?
C4 C12 3.492(7) . 4_545 ?
C5 C13 3.370(7) . 4_545 ?
C6 C15 3.592(7) . 4_645 ?
